data_7713847
loop_
_publ_author_name
'Dang, Duy-Khoi'
'Cehreli, Damla'
'Rich, Benjamin S.'
'Haas, Terry E.'
'Fronczek, Frank R.'
'Kirss, Rein'

_publ_section_title
;
 Phosphine Substitution and Linkage Isomerization in
 Cyclopentadienylruthenium bis(triphenylphosphine)thiocyanide and
 selenocyanide, CpRu(PPh3)2NCS and CpRu(PPh3)2SeCN
;
_journal_name_full 'Dalton Transactions'
_journal_paper_doi 10.1039/D3DT02397D
_journal_year 2023
_chemical_formula_moiety 'C42 H35 N P2 Ru Se'
_chemical_formula_sum 'C42 H35 N P2 Ru Se'
_chemical_formula_weight 795.68
_space_group_crystal_system monoclinic
_space_group_IT_number 14
_space_group_name_Hall '-P 2ybc'
_space_group_name_H-M_alt 'P 1 21/c 1'
_atom_sites_solution_hydrogens geom
_audit_creation_method SHELXL-2017/1
_audit_update_record
;
2023-07-18 deposited with the CCDC.	2023-08-31 downloaded from the CCDC.
;
_cell_angle_alpha 90
_cell_angle_beta 114.698(2)
_cell_angle_gamma 90
_cell_formula_units_Z 4
_cell_length_a 18.2161(14)
_cell_length_b 10.9631(8)
_cell_length_c 18.8210(15)
_cell_measurement_reflns_used 3623
_cell_measurement_temperature 100.0(5)
_cell_measurement_theta_max 22.43
_cell_measurement_theta_min 2.21
_cell_volume 3414.8(5)
_computing_cell_refinement 'Bruker SAINT'
_computing_data_collection 'Bruker APEX3'
_computing_data_reduction 'Bruker SAINT'
_computing_structure_refinement 'SHELXL-2017/1 (Sheldrick, 2017)'
_computing_structure_solution 'SHELXT 2014/5 (Sheldrick, 2014)'
_diffrn_ambient_temperature 100.0(5)
_diffrn_measured_fraction_theta_full 1.000
_diffrn_measured_fraction_theta_max 0.995
_diffrn_measurement_device_type 'Bruker Kappa APEX-II CCD'
_diffrn_measurement_method '\f and \w scans'
_diffrn_radiation_monochromator 'TRIUMPH curved graphite'
_diffrn_radiation_source 'fine-focus sealed tube'
_diffrn_radiation_type MoK\a
_diffrn_radiation_wavelength 0.71073
_diffrn_reflns_av_R_equivalents 0.1287
_diffrn_reflns_av_unetI/netI 0.1087
_diffrn_reflns_Laue_measured_fraction_full 1.000
_diffrn_reflns_Laue_measured_fraction_max 0.995
_diffrn_reflns_limit_h_max 26
_diffrn_reflns_limit_h_min -26
_diffrn_reflns_limit_k_max 15
_diffrn_reflns_limit_k_min -15
_diffrn_reflns_limit_l_max 26
_diffrn_reflns_limit_l_min -26
_diffrn_reflns_number 52316
_diffrn_reflns_point_group_measured_fraction_full 1.000
_diffrn_reflns_point_group_measured_fraction_max 0.995
_diffrn_reflns_theta_full 25.242
_diffrn_reflns_theta_max 30.614
_diffrn_reflns_theta_min 1.230
_exptl_absorpt_coefficient_mu 1.651
_exptl_absorpt_correction_T_max 0.968
_exptl_absorpt_correction_T_min 0.866
_exptl_absorpt_correction_type multi-scan
_exptl_absorpt_process_details 'SADABS (Krause <i>et al.</i>, 2015)'
_exptl_crystal_colour orange
_exptl_crystal_density_diffrn 1.548
_exptl_crystal_description lath
_exptl_crystal_F_000 1608
_exptl_crystal_size_max 0.320
_exptl_crystal_size_mid 0.170
_exptl_crystal_size_min 0.020
_refine_diff_density_max 0.768
_refine_diff_density_min -0.719
_refine_diff_density_rms 0.149
_refine_ls_extinction_method none
_refine_ls_goodness_of_fit_ref 0.999
_refine_ls_hydrogen_treatment constr
_refine_ls_matrix_type full
_refine_ls_number_parameters 424
_refine_ls_number_reflns 10479
_refine_ls_number_restraints 0
_refine_ls_restrained_S_all 0.999
_refine_ls_R_factor_all 0.1094
_refine_ls_R_factor_gt 0.0514
_refine_ls_shift/su_max 0.001
_refine_ls_shift/su_mean 0.000
_refine_ls_structure_factor_coef Fsqd
_refine_ls_weighting_details 'w=1/[\s^2^(Fo^2^)+(0.0276P)^2^+1.2500P] where P=(Fo^2^+2Fc^2^)/3'
_refine_ls_weighting_scheme calc
_refine_ls_wR_factor_gt 0.0783
_refine_ls_wR_factor_ref 0.0936
_reflns_Friedel_coverage 0.000
_reflns_number_gt 6628
_reflns_number_total 10479
_reflns_threshold_expression 'I > 2\s(I)'
_cod_data_source_file d3dt02397d2.cif
_cod_data_source_block 3b
_cod_original_sg_symbol_H-M 'P 21/c'
_cod_database_code 7713847
_shelx_shelxl_version_number 2017/1
_shelx_space_group_comment
;
The symmetry employed for this shelxl refinement is uniquely defined
by the following loop, which should always be used as a source of
symmetry information in preference to the above space-group names.
They are only intended as comments.
;
_shelx_estimated_absorpt_t_min 0.620
_shelx_estimated_absorpt_t_max 0.968

loop_
_space_group_symop_operation_xyz
'x, y, z'
'-x, y+1/2, -z+1/2'
'-x, -y, -z'
'x, -y-1/2, z-1/2'

loop_
_atom_site_label
_atom_site_type_symbol
_atom_site_fract_x
_atom_site_fract_y
_atom_site_fract_z
_atom_site_U_iso_or_equiv
_atom_site_adp_type
_atom_site_occupancy
_atom_site_site_symmetry_order
_atom_site_calc_flag
_atom_site_refinement_flags_posn
_atom_site_refinement_flags_adp
_atom_site_refinement_flags_occupancy
_atom_site_disorder_assembly
_atom_site_disorder_group
Ru1 Ru 0.72873(2) 0.56316(2) 0.68687(2) 0.00945(7) Uani 1 1 d . . . . .
Se1 Se 0.82434(2) 0.45637(3) 0.64004(2) 0.01508(9) Uani 1 1 d . . . . .
P1 P 0.83173(5) 0.54456(7) 0.81373(5) 0.01030(18) Uani 1 1 d . . . . .
P2 P 0.65332(5) 0.38410(8) 0.67098(5) 0.01105(18) Uani 1 1 d . . . . .
N1 N 0.78474(19) 0.5828(3) 0.48724(19) 0.0228(7) Uani 1 1 d . . . . .
C1 C 0.7987(2) 0.5338(3) 0.5453(2) 0.0169(8) Uani 1 1 d . . . . .
C2 C 0.7140(2) 0.7569(3) 0.7101(2) 0.0152(8) Uani 1 1 d . . . . .
H2 H 0.743155 0.794821 0.759302 0.018 Uiso 1 1 calc R U . . .
C3 C 0.6389(2) 0.6975(3) 0.6868(2) 0.0147(8) Uani 1 1 d . . . . .
H3 H 0.609119 0.687690 0.717600 0.018 Uiso 1 1 calc R U . . .
C4 C 0.6157(2) 0.6551(3) 0.6090(2) 0.0161(8) Uani 1 1 d . . . . .
H4 H 0.567302 0.612556 0.578226 0.019 Uiso 1 1 calc R U . . .
C5 C 0.6771(2) 0.6873(3) 0.5857(2) 0.0170(8) Uani 1 1 d . . . . .
H5 H 0.677614 0.669794 0.536513 0.020 Uiso 1 1 calc R U . . .
C6 C 0.7389(2) 0.7510(3) 0.6491(2) 0.0172(8) Uani 1 1 d . . . . .
H6 H 0.787505 0.783173 0.649666 0.021 Uiso 1 1 calc R U . . .
C7 C 0.8897(2) 0.6869(3) 0.8453(2) 0.0126(7) Uani 1 1 d . . . . .
C8 C 0.9225(2) 0.7359(3) 0.7967(2) 0.0175(8) Uani 1 1 d . . . . .
H8 H 0.909847 0.699847 0.747001 0.021 Uiso 1 1 calc R U . . .
C9 C 0.9732(2) 0.8361(3) 0.8195(2) 0.0195(8) Uani 1 1 d . . . . .
H9 H 0.995262 0.868159 0.785767 0.023 Uiso 1 1 calc R U . . .
C10 C 0.9916(2) 0.8895(3) 0.8912(2) 0.0173(8) Uani 1 1 d . . . . .
H10 H 1.026912 0.957716 0.907259 0.021 Uiso 1 1 calc R U . . .
C11 C 0.9587(2) 0.8435(3) 0.9396(2) 0.0206(8) Uani 1 1 d . . . . .
H11 H 0.970892 0.881023 0.988724 0.025 Uiso 1 1 calc R U . . .
C12 C 0.9077(2) 0.7426(3) 0.9171(2) 0.0159(8) Uani 1 1 d . . . . .
H12 H 0.885207 0.711682 0.950804 0.019 Uiso 1 1 calc R U . . .
C13 C 0.9163(2) 0.4371(3) 0.83625(19) 0.0122(7) Uani 1 1 d . . . . .
C14 C 0.9967(2) 0.4693(3) 0.8809(2) 0.0176(8) Uani 1 1 d . . . . .
H14 H 1.009682 0.550530 0.899524 0.021 Uiso 1 1 calc R U . . .
C15 C 1.0576(2) 0.3840(3) 0.8981(2) 0.0199(8) Uani 1 1 d . . . . .
H15 H 1.112237 0.407273 0.927832 0.024 Uiso 1 1 calc R U . . .
C16 C 1.0393(2) 0.2642(3) 0.8722(2) 0.0186(8) Uani 1 1 d . . . . .
H16 H 1.081184 0.205317 0.885155 0.022 Uiso 1 1 calc R U . . .
C17 C 0.9603(2) 0.2313(3) 0.8278(2) 0.0196(8) Uani 1 1 d . . . . .
H17 H 0.947540 0.150104 0.809047 0.024 Uiso 1 1 calc R U . . .
C18 C 0.8993(2) 0.3172(3) 0.8106(2) 0.0176(8) Uani 1 1 d . . . . .
H18 H 0.844829 0.293665 0.780594 0.021 Uiso 1 1 calc R U . . .
C19 C 0.7995(2) 0.5147(3) 0.8924(2) 0.0140(7) Uani 1 1 d . . . . .
C20 C 0.7452(2) 0.5957(3) 0.9020(2) 0.0179(8) Uani 1 1 d . . . . .
H20 H 0.728586 0.666451 0.870092 0.021 Uiso 1 1 calc R U . . .
C21 C 0.7152(2) 0.5745(4) 0.9572(2) 0.0232(9) Uani 1 1 d . . . . .
H21 H 0.678370 0.630470 0.963243 0.028 Uiso 1 1 calc R U . . .
C22 C 0.7390(2) 0.4709(4) 1.0040(2) 0.0257(10) Uani 1 1 d . . . . .
H22 H 0.718142 0.455499 1.041697 0.031 Uiso 1 1 calc R U . . .
C23 C 0.7930(3) 0.3908(3) 0.9955(2) 0.0250(9) Uani 1 1 d . . . . .
H23 H 0.809105 0.319807 1.027252 0.030 Uiso 1 1 calc R U . . .
C24 C 0.8242(2) 0.4129(3) 0.9408(2) 0.0203(8) Uani 1 1 d . . . . .
H24 H 0.862523 0.358178 0.936449 0.024 Uiso 1 1 calc R U . . .
C25 C 0.6126(2) 0.3195(3) 0.5715(2) 0.0127(7) Uani 1 1 d . . . . .
C26 C 0.6201(2) 0.3836(3) 0.5113(2) 0.0150(7) Uani 1 1 d . . . . .
H26 H 0.643676 0.462619 0.521071 0.018 Uiso 1 1 calc R U . . .
C27 C 0.5933(2) 0.3337(3) 0.4367(2) 0.0183(8) Uani 1 1 d . . . . .
H27 H 0.599268 0.378426 0.396185 0.022 Uiso 1 1 calc R U . . .
C28 C 0.5585(2) 0.2201(3) 0.4214(2) 0.0178(8) Uani 1 1 d . . . . .
H28 H 0.540246 0.186183 0.370398 0.021 Uiso 1 1 calc R U . . .
C29 C 0.5501(2) 0.1554(3) 0.4805(2) 0.0197(8) Uani 1 1 d . . . . .
H29 H 0.525776 0.076926 0.469943 0.024 Uiso 1 1 calc R U . . .
C30 C 0.5766(2) 0.2036(3) 0.5547(2) 0.0165(8) Uani 1 1 d . . . . .
H30 H 0.570573 0.157947 0.594867 0.020 Uiso 1 1 calc R U . . .
C31 C 0.5622(2) 0.4064(3) 0.6891(2) 0.0132(7) Uani 1 1 d . . . . .
C32 C 0.4854(2) 0.3609(3) 0.6410(2) 0.0187(8) Uani 1 1 d . . . . .
H32 H 0.477944 0.315532 0.595490 0.022 Uiso 1 1 calc R U . . .
C33 C 0.4206(2) 0.3818(3) 0.6594(2) 0.0245(9) Uani 1 1 d . . . . .
H33 H 0.369001 0.349980 0.626484 0.029 Uiso 1 1 calc R U . . .
C34 C 0.4296(2) 0.4480(3) 0.7248(2) 0.0229(9) Uani 1 1 d . . . . .
H34 H 0.384889 0.460631 0.737517 0.027 Uiso 1 1 calc R U . . .
C35 C 0.5047(2) 0.4959(3) 0.7718(2) 0.0204(8) Uani 1 1 d . . . . .
H35 H 0.511301 0.543866 0.816126 0.024 Uiso 1 1 calc R U . . .
C36 C 0.5700(2) 0.4738(3) 0.7543(2) 0.0159(8) Uani 1 1 d . . . . .
H36 H 0.621428 0.505585 0.787628 0.019 Uiso 1 1 calc R U . . .
C37 C 0.6969(2) 0.2460(3) 0.7283(2) 0.0134(7) Uani 1 1 d . . . . .
C38 C 0.7001(2) 0.2305(3) 0.8024(2) 0.0144(7) Uani 1 1 d . . . . .
H38 H 0.672720 0.286384 0.821400 0.017 Uiso 1 1 calc R U . . .
C39 C 0.7428(2) 0.1342(3) 0.8493(2) 0.0188(8) Uani 1 1 d . . . . .
H39 H 0.745491 0.126030 0.900603 0.023 Uiso 1 1 calc R U . . .
C40 C 0.7814(2) 0.0501(3) 0.8222(2) 0.0214(8) Uani 1 1 d . . . . .
H40 H 0.809946 -0.016249 0.854262 0.026 Uiso 1 1 calc R U . . .
C41 C 0.7780(2) 0.0634(3) 0.7478(2) 0.0201(8) Uani 1 1 d . . . . .
H41 H 0.804057 0.005554 0.728465 0.024 Uiso 1 1 calc R U . . .
C42 C 0.7368(2) 0.1609(3) 0.7014(2) 0.0177(8) Uani 1 1 d . . . . .
H42 H 0.735579 0.170181 0.650687 0.021 Uiso 1 1 calc R U . . .

loop_
_atom_site_aniso_label
_atom_site_aniso_U_11
_atom_site_aniso_U_22
_atom_site_aniso_U_33
_atom_site_aniso_U_23
_atom_site_aniso_U_13
_atom_site_aniso_U_12
Ru1 0.00893(13) 0.00855(12) 0.01015(13) -0.00019(11) 0.00330(11) -0.00021(11)
Se1 0.01342(19) 0.01699(18) 0.01574(19) -0.00105(15) 0.00699(15) 0.00224(14)
P1 0.0095(4) 0.0106(4) 0.0102(4) -0.0010(3) 0.0036(4) -0.0012(3)
P2 0.0106(5) 0.0105(4) 0.0114(5) -0.0007(3) 0.0041(4) -0.0014(3)
N1 0.0241(19) 0.0307(18) 0.0151(17) -0.0058(14) 0.0097(15) -0.0067(14)
C1 0.0121(18) 0.0220(19) 0.018(2) -0.0084(15) 0.0075(16) -0.0043(14)
C2 0.018(2) 0.0068(15) 0.018(2) 0.0017(14) 0.0043(17) 0.0035(13)
C3 0.020(2) 0.0085(15) 0.0147(18) 0.0029(14) 0.0066(16) 0.0056(14)
C4 0.0116(18) 0.0124(16) 0.018(2) 0.0011(14) -0.0005(16) 0.0031(13)
C5 0.022(2) 0.0151(17) 0.0150(19) 0.0054(14) 0.0089(17) 0.0086(14)
C6 0.017(2) 0.0080(16) 0.027(2) 0.0027(15) 0.0088(18) 0.0008(13)
C7 0.0106(18) 0.0104(16) 0.0169(19) 0.0014(14) 0.0058(15) -0.0004(13)
C8 0.0150(19) 0.0222(19) 0.0130(19) -0.0043(15) 0.0037(16) -0.0053(15)
C9 0.020(2) 0.0190(18) 0.020(2) -0.0030(15) 0.0078(17) -0.0093(15)
C10 0.0131(19) 0.0154(17) 0.021(2) -0.0035(15) 0.0051(17) -0.0049(14)
C11 0.023(2) 0.0182(18) 0.021(2) -0.0096(16) 0.0095(18) -0.0082(16)
C12 0.0165(19) 0.0172(17) 0.017(2) -0.0024(15) 0.0097(17) -0.0024(14)
C13 0.0097(16) 0.0145(16) 0.0106(16) 0.0013(14) 0.0024(14) 0.0016(14)
C14 0.0133(19) 0.0169(18) 0.0153(19) -0.0014(14) -0.0012(16) -0.0006(14)
C15 0.0112(19) 0.027(2) 0.016(2) 0.0004(16) 0.0006(16) 0.0033(15)
C16 0.018(2) 0.0237(19) 0.0142(19) 0.0073(15) 0.0068(17) 0.0081(15)
C17 0.017(2) 0.0145(17) 0.027(2) -0.0009(16) 0.0091(18) 0.0022(14)
C18 0.0141(19) 0.0149(17) 0.021(2) -0.0012(15) 0.0049(17) -0.0034(14)
C19 0.0154(19) 0.0140(16) 0.0125(18) -0.0025(14) 0.0058(16) -0.0055(14)
C20 0.016(2) 0.0224(19) 0.0157(19) -0.0026(15) 0.0072(16) -0.0033(15)
C21 0.019(2) 0.037(2) 0.0138(19) -0.0040(17) 0.0078(16) -0.0036(17)
C22 0.024(2) 0.040(2) 0.015(2) -0.0038(18) 0.0102(18) -0.0193(18)
C23 0.037(3) 0.0223(19) 0.016(2) 0.0055(16) 0.0112(19) -0.0105(18)
C24 0.024(2) 0.0207(19) 0.0158(19) 0.0004(15) 0.0078(17) -0.0027(15)
C25 0.0070(17) 0.0161(16) 0.0118(18) -0.0034(14) 0.0009(14) -0.0025(13)
C26 0.0130(19) 0.0153(17) 0.0167(19) -0.0021(15) 0.0063(16) -0.0019(14)
C27 0.017(2) 0.0221(19) 0.017(2) -0.0008(15) 0.0073(17) 0.0025(15)
C28 0.015(2) 0.0209(19) 0.0133(19) -0.0076(15) 0.0019(16) 0.0039(15)
C29 0.019(2) 0.0151(17) 0.022(2) -0.0017(16) 0.0056(17) -0.0005(15)
C30 0.0136(19) 0.0162(17) 0.017(2) 0.0002(15) 0.0033(16) -0.0016(14)
C31 0.0136(18) 0.0085(15) 0.0185(19) 0.0050(13) 0.0077(16) 0.0022(13)
C32 0.015(2) 0.0161(17) 0.022(2) 0.0028(15) 0.0050(17) -0.0032(14)
C33 0.0100(19) 0.026(2) 0.033(2) 0.0127(18) 0.0050(18) -0.0022(15)
C34 0.019(2) 0.026(2) 0.030(2) 0.0153(18) 0.0158(18) 0.0078(17)
C35 0.024(2) 0.0180(18) 0.023(2) 0.0071(16) 0.0130(19) 0.0063(15)
C36 0.0150(19) 0.0187(18) 0.0142(19) 0.0044(14) 0.0062(16) 0.0009(14)
C37 0.0122(18) 0.0109(16) 0.0172(19) -0.0001(14) 0.0061(15) -0.0040(13)
C38 0.0098(18) 0.0136(16) 0.0171(19) 0.0000(14) 0.0028(15) -0.0008(13)
C39 0.0137(19) 0.0203(18) 0.018(2) 0.0063(15) 0.0022(16) -0.0022(15)
C40 0.0142(19) 0.0116(17) 0.030(2) 0.0055(17) 0.0007(17) -0.0024(15)
C41 0.0131(18) 0.0086(15) 0.032(2) -0.0038(16) 0.0024(16) 0.0003(14)
C42 0.017(2) 0.0137(16) 0.019(2) -0.0042(14) 0.0045(17) -0.0055(14)

loop_
_atom_type_symbol
_atom_type_description
_atom_type_scat_dispersion_real
_atom_type_scat_dispersion_imag
_atom_type_scat_source
C C 0.0033 0.0016 'International Tables Vol C Tables 4.2.6.8 and 6.1.1.4'
H H 0.0000 0.0000 'International Tables Vol C Tables 4.2.6.8 and 6.1.1.4'
N N 0.0061 0.0033 'International Tables Vol C Tables 4.2.6.8 and 6.1.1.4'
P P 0.1023 0.0942 'International Tables Vol C Tables 4.2.6.8 and 6.1.1.4'
Ru Ru -1.2594 0.8363 'International Tables Vol C Tables 4.2.6.8 and 6.1.1.4'
Se Se -0.0929 2.2259 'International Tables Vol C Tables 4.2.6.8 and 6.1.1.4'

loop_
_geom_angle_atom_site_label_1
_geom_angle_atom_site_label_2
_geom_angle_atom_site_label_3
_geom_angle
_geom_angle_site_symmetry_1
_geom_angle_site_symmetry_3
_geom_angle_publ_flag
C3 Ru1 C5 62.50(13) . . ?
C3 Ru1 C2 37.30(13) . . ?
C5 Ru1 C2 62.21(13) . . ?
C3 Ru1 C4 37.63(13) . . ?
C5 Ru1 C4 37.16(13) . . ?
C2 Ru1 C4 62.34(13) . . ?
C3 Ru1 C6 62.53(14) . . ?
C5 Ru1 C6 37.88(13) . . ?
C2 Ru1 C6 36.94(13) . . ?
C4 Ru1 C6 62.74(13) . . ?
C3 Ru1 P2 99.46(10) . . ?
C5 Ru1 P2 113.02(10) . . ?
C2 Ru1 P2 135.92(10) . . ?
C4 Ru1 P2 87.89(9) . . ?
C6 Ru1 P2 149.62(10) . . ?
C3 Ru1 P1 109.65(10) . . ?
C5 Ru1 P1 143.34(10) . . ?
C2 Ru1 P1 89.65(10) . . ?
C4 Ru1 P1 147.24(10) . . ?
C6 Ru1 P1 105.60(10) . . ?
P2 Ru1 P1 103.52(3) . . ?
C3 Ru1 Se1 157.65(10) . . ?
C5 Ru1 Se1 95.26(10) . . ?
C2 Ru1 Se1 132.01(10) . . ?
C4 Ru1 Se1 124.32(10) . . ?
C6 Ru1 Se1 98.99(10) . . ?
P2 Ru1 Se1 91.15(3) . . ?
P1 Ru1 Se1 86.58(3) . . ?
C1 Se1 Ru1 100.90(11) . . ?
C19 P1 C7 102.98(16) . . ?
C19 P1 C13 102.64(16) . . ?
C7 P1 C13 98.99(15) . . ?
C19 P1 Ru1 116.53(12) . . ?
C7 P1 Ru1 111.20(11) . . ?
C13 P1 Ru1 121.69(11) . . ?
C37 P2 C25 99.91(16) . . ?
C37 P2 C31 101.67(15) . . ?
C25 P2 C31 103.14(16) . . ?
C37 P2 Ru1 121.96(11) . . ?
C25 P2 Ru1 114.66(12) . . ?
C31 P2 Ru1 112.97(11) . . ?
N1 C1 Se1 178.3(3) . . ?
C6 C2 C3 109.2(3) . . ?
C6 C2 Ru1 71.7(2) . . ?
C3 C2 Ru1 71.17(19) . . ?
C6 C2 H2 125.4 . . ?
C3 C2 H2 125.4 . . ?
Ru1 C2 H2 123.4 . . ?
C2 C3 C4 107.6(3) . . ?
C2 C3 Ru1 71.5(2) . . ?
C4 C3 Ru1 71.48(19) . . ?
C2 C3 H3 126.2 . . ?
C4 C3 H3 126.2 . . ?
Ru1 C3 H3 122.5 . . ?
C5 C4 C3 107.8(3) . . ?
C5 C4 Ru1 71.2(2) . . ?
C3 C4 Ru1 70.90(19) . . ?
C5 C4 H4 126.1 . . ?
C3 C4 H4 126.1 . . ?
Ru1 C4 H4 123.4 . . ?
C4 C5 C6 108.2(3) . . ?
C4 C5 Ru1 71.6(2) . . ?
C6 C5 Ru1 71.3(2) . . ?
C4 C5 H5 125.9 . . ?
C6 C5 H5 125.9 . . ?
Ru1 C5 H5 122.9 . . ?
C2 C6 C5 107.1(3) . . ?
C2 C6 Ru1 71.4(2) . . ?
C5 C6 Ru1 70.84(19) . . ?
C2 C6 H6 126.4 . . ?
C5 C6 H6 126.4 . . ?
Ru1 C6 H6 123.0 . . ?
C12 C7 C8 118.5(3) . . ?
C12 C7 P1 123.9(3) . . ?
C8 C7 P1 117.5(3) . . ?
C9 C8 C7 121.1(3) . . ?
C9 C8 H8 119.5 . . ?
C7 C8 H8 119.5 . . ?
C10 C9 C8 120.0(4) . . ?
C10 C9 H9 120.0 . . ?
C8 C9 H9 120.0 . . ?
C9 C10 C11 119.8(3) . . ?
C9 C10 H10 120.1 . . ?
C11 C10 H10 120.1 . . ?
C10 C11 C12 120.6(4) . . ?
C10 C11 H11 119.7 . . ?
C12 C11 H11 119.7 . . ?
C7 C12 C11 120.1(3) . . ?
C7 C12 H12 120.0 . . ?
C11 C12 H12 120.0 . . ?
C18 C13 C14 118.3(3) . . ?
C18 C13 P1 118.8(3) . . ?
C14 C13 P1 122.9(3) . . ?
C15 C14 C13 120.5(3) . . ?
C15 C14 H14 119.7 . . ?
C13 C14 H14 119.7 . . ?
C14 C15 C16 120.3(3) . . ?
C14 C15 H15 119.8 . . ?
C16 C15 H15 119.8 . . ?
C17 C16 C15 119.8(3) . . ?
C17 C16 H16 120.1 . . ?
C15 C16 H16 120.1 . . ?
C16 C17 C18 119.7(3) . . ?
C16 C17 H17 120.1 . . ?
C18 C17 H17 120.1 . . ?
C17 C18 C13 121.4(3) . . ?
C17 C18 H18 119.3 . . ?
C13 C18 H18 119.3 . . ?
C24 C19 C20 118.5(3) . . ?
C24 C19 P1 123.2(3) . . ?
C20 C19 P1 118.3(3) . . ?
C21 C20 C19 121.0(4) . . ?
C21 C20 H20 119.5 . . ?
C19 C20 H20 119.5 . . ?
C20 C21 C22 119.8(4) . . ?
C20 C21 H21 120.1 . . ?
C22 C21 H21 120.1 . . ?
C23 C22 C21 119.8(4) . . ?
C23 C22 H22 120.1 . . ?
C21 C22 H22 120.1 . . ?
C22 C23 C24 120.5(4) . . ?
C22 C23 H23 119.7 . . ?
C24 C23 H23 119.7 . . ?
C23 C24 C19 120.4(4) . . ?
C23 C24 H24 119.8 . . ?
C19 C24 H24 119.8 . . ?
C26 C25 C30 118.1(3) . . ?
C26 C25 P2 120.0(2) . . ?
C30 C25 P2 121.9(3) . . ?
C25 C26 C27 120.8(3) . . ?
C25 C26 H26 119.6 . . ?
C27 C26 H26 119.6 . . ?
C28 C27 C26 120.4(4) . . ?
C28 C27 H27 119.8 . . ?
C26 C27 H27 119.8 . . ?
C27 C28 C29 119.6(3) . . ?
C27 C28 H28 120.2 . . ?
C29 C28 H28 120.2 . . ?
C30 C29 C28 120.7(3) . . ?
C30 C29 H29 119.7 . . ?
C28 C29 H29 119.7 . . ?
C29 C30 C25 120.5(4) . . ?
C29 C30 H30 119.7 . . ?
C25 C30 H30 119.7 . . ?
C36 C31 C32 117.8(3) . . ?
C36 C31 P2 117.8(3) . . ?
C32 C31 P2 124.5(3) . . ?
C33 C32 C31 120.4(4) . . ?
C33 C32 H32 119.8 . . ?
C31 C32 H32 119.8 . . ?
C34 C33 C32 121.0(4) . . ?
C34 C33 H33 119.5 . . ?
C32 C33 H33 119.5 . . ?
C33 C34 C35 119.2(4) . . ?
C33 C34 H34 120.4 . . ?
C35 C34 H34 120.4 . . ?
C36 C35 C34 120.0(4) . . ?
C36 C35 H35 120.0 . . ?
C34 C35 H35 120.0 . . ?
C35 C36 C31 121.6(3) . . ?
C35 C36 H36 119.2 . . ?
C31 C36 H36 119.2 . . ?
C38 C37 C42 118.3(3) . . ?
C38 C37 P2 121.4(3) . . ?
C42 C37 P2 119.9(3) . . ?
C37 C38 C39 120.8(3) . . ?
C37 C38 H38 119.6 . . ?
C39 C38 H38 119.6 . . ?
C40 C39 C38 120.6(4) . . ?
C40 C39 H39 119.7 . . ?
C38 C39 H39 119.7 . . ?
C39 C40 C41 119.4(3) . . ?
C39 C40 H40 120.3 . . ?
C41 C40 H40 120.3 . . ?
C40 C41 C42 120.1(4) . . ?
C40 C41 H41 119.9 . . ?
C42 C41 H41 119.9 . . ?
C41 C42 C37 120.8(4) . . ?
C41 C42 H42 119.6 . . ?
C37 C42 H42 119.6 . . ?

loop_
_geom_bond_atom_site_label_1
_geom_bond_atom_site_label_2
_geom_bond_distance
_geom_bond_site_symmetry_2
_geom_bond_publ_flag
Ru1 C3 2.202(3) . ?
Ru1 C5 2.205(3) . ?
Ru1 C2 2.207(3) . ?
Ru1 C4 2.210(3) . ?
Ru1 C6 2.211(3) . ?
Ru1 P2 2.3423(9) . ?
Ru1 P1 2.3493(9) . ?
Ru1 Se1 2.5424(5) . ?
Se1 C1 1.850(4) . ?
P1 C19 1.836(4) . ?
P1 C7 1.838(3) . ?
P1 C13 1.843(3) . ?
P2 C37 1.836(3) . ?
P2 C25 1.843(4) . ?
P2 C31 1.845(4) . ?
N1 C1 1.147(5) . ?
C2 C6 1.400(5) . ?
C2 C3 1.410(5) . ?
C2 H2 0.9500 . ?
C3 C4 1.423(5) . ?
C3 H3 0.9500 . ?
C4 C5 1.407(5) . ?
C4 H4 0.9500 . ?
C5 C6 1.433(5) . ?
C5 H5 0.9500 . ?
C6 H6 0.9500 . ?
C7 C12 1.392(5) . ?
C7 C8 1.393(5) . ?
C8 C9 1.383(5) . ?
C8 H8 0.9500 . ?
C9 C10 1.377(5) . ?
C9 H9 0.9500 . ?
C10 C11 1.378(5) . ?
C10 H10 0.9500 . ?
C11 C12 1.392(5) . ?
C11 H11 0.9500 . ?
C12 H12 0.9500 . ?
C13 C18 1.390(5) . ?
C13 C14 1.395(5) . ?
C14 C15 1.382(5) . ?
C14 H14 0.9500 . ?
C15 C16 1.393(5) . ?
C15 H15 0.9500 . ?
C16 C17 1.377(5) . ?
C16 H16 0.9500 . ?
C17 C18 1.387(5) . ?
C17 H17 0.9500 . ?
C18 H18 0.9500 . ?
C19 C24 1.391(5) . ?
C19 C20 1.397(5) . ?
C20 C21 1.381(5) . ?
C20 H20 0.9500 . ?
C21 C22 1.390(5) . ?
C21 H21 0.9500 . ?
C22 C23 1.378(6) . ?
C22 H22 0.9500 . ?
C23 C24 1.387(5) . ?
C23 H23 0.9500 . ?
C24 H24 0.9500 . ?
C25 C26 1.388(5) . ?
C25 C30 1.405(4) . ?
C26 C27 1.391(5) . ?
C26 H26 0.9500 . ?
C27 C28 1.373(5) . ?
C27 H27 0.9500 . ?
C28 C29 1.381(5) . ?
C28 H28 0.9500 . ?
C29 C30 1.378(5) . ?
C29 H29 0.9500 . ?
C30 H30 0.9500 . ?
C31 C36 1.388(5) . ?
C31 C32 1.402(5) . ?
C32 C33 1.382(5) . ?
C32 H32 0.9500 . ?
C33 C34 1.379(6) . ?
C33 H33 0.9500 . ?
C34 C35 1.384(5) . ?
C34 H34 0.9500 . ?
C35 C36 1.383(5) . ?
C35 H35 0.9500 . ?
C36 H36 0.9500 . ?
C37 C38 1.380(5) . ?
C37 C42 1.402(5) . ?
C38 C39 1.388(5) . ?
C38 H38 0.9500 . ?
C39 C40 1.380(5) . ?
C39 H39 0.9500 . ?
C40 C41 1.384(5) . ?
C40 H40 0.9500 . ?
C41 C42 1.387(5) . ?
C41 H41 0.9500 . ?
C42 H42 0.9500 . ?

loop_
_geom_torsion_atom_site_label_1
_geom_torsion_atom_site_label_2
_geom_torsion_atom_site_label_3
_geom_torsion_atom_site_label_4
_geom_torsion
_geom_torsion_site_symmetry_1
_geom_torsion_site_symmetry_2
_geom_torsion_site_symmetry_3
_geom_torsion_site_symmetry_4
_geom_torsion_publ_flag
C6 C2 C3 C4 -0.8(4) . . . . ?
Ru1 C2 C3 C4 -62.8(2) . . . . ?
C6 C2 C3 Ru1 61.9(2) . . . . ?
C2 C3 C4 C5 0.8(4) . . . . ?
Ru1 C3 C4 C5 -62.1(2) . . . . ?
C2 C3 C4 Ru1 62.8(2) . . . . ?
C3 C4 C5 C6 -0.4(4) . . . . ?
Ru1 C4 C5 C6 -62.2(2) . . . . ?
C3 C4 C5 Ru1 61.8(2) . . . . ?
C3 C2 C6 C5 0.6(4) . . . . ?
Ru1 C2 C6 C5 62.2(2) . . . . ?
C3 C2 C6 Ru1 -61.6(2) . . . . ?
C4 C5 C6 C2 -0.1(4) . . . . ?
Ru1 C5 C6 C2 -62.6(2) . . . . ?
C4 C5 C6 Ru1 62.4(2) . . . . ?
C19 P1 C7 C12 5.8(3) . . . . ?
C13 P1 C7 C12 -99.5(3) . . . . ?
Ru1 P1 C7 C12 131.4(3) . . . . ?
C19 P1 C7 C8 -179.3(3) . . . . ?
C13 P1 C7 C8 75.4(3) . . . . ?
Ru1 P1 C7 C8 -53.8(3) . . . . ?
C12 C7 C8 C9 1.3(5) . . . . ?
P1 C7 C8 C9 -173.8(3) . . . . ?
C7 C8 C9 C10 -0.3(6) . . . . ?
C8 C9 C10 C11 -0.7(6) . . . . ?
C9 C10 C11 C12 0.8(6) . . . . ?
C8 C7 C12 C11 -1.2(5) . . . . ?
P1 C7 C12 C11 173.6(3) . . . . ?
C10 C11 C12 C7 0.2(5) . . . . ?
C19 P1 C13 C18 83.7(3) . . . . ?
C7 P1 C13 C18 -170.7(3) . . . . ?
Ru1 P1 C13 C18 -48.8(3) . . . . ?
C19 P1 C13 C14 -93.5(3) . . . . ?
C7 P1 C13 C14 12.1(3) . . . . ?
Ru1 P1 C13 C14 134.0(3) . . . . ?
C18 C13 C14 C15 0.7(6) . . . . ?
P1 C13 C14 C15 177.9(3) . . . . ?
C13 C14 C15 C16 -1.0(6) . . . . ?
C14 C15 C16 C17 1.4(6) . . . . ?
C15 C16 C17 C18 -1.3(6) . . . . ?
C16 C17 C18 C13 1.0(6) . . . . ?
C14 C13 C18 C17 -0.6(6) . . . . ?
P1 C13 C18 C17 -178.0(3) . . . . ?
C7 P1 C19 C24 -116.3(3) . . . . ?
C13 P1 C19 C24 -13.9(3) . . . . ?
Ru1 P1 C19 C24 121.7(3) . . . . ?
C7 P1 C19 C20 66.3(3) . . . . ?
C13 P1 C19 C20 168.7(3) . . . . ?
Ru1 P1 C19 C20 -55.7(3) . . . . ?
C24 C19 C20 C21 -1.2(5) . . . . ?
P1 C19 C20 C21 176.3(3) . . . . ?
C19 C20 C21 C22 -0.2(6) . . . . ?
C20 C21 C22 C23 0.6(6) . . . . ?
C21 C22 C23 C24 0.3(6) . . . . ?
C22 C23 C24 C19 -1.7(6) . . . . ?
C20 C19 C24 C23 2.2(5) . . . . ?
P1 C19 C24 C23 -175.2(3) . . . . ?
C37 P2 C25 C26 -139.2(3) . . . . ?
C31 P2 C25 C26 116.2(3) . . . . ?
Ru1 P2 C25 C26 -7.0(3) . . . . ?
C37 P2 C25 C30 38.1(3) . . . . ?
C31 P2 C25 C30 -66.5(3) . . . . ?
Ru1 P2 C25 C30 170.3(3) . . . . ?
C30 C25 C26 C27 -0.6(5) . . . . ?
P2 C25 C26 C27 176.7(3) . . . . ?
C25 C26 C27 C28 0.5(5) . . . . ?
C26 C27 C28 C29 -0.1(5) . . . . ?
C27 C28 C29 C30 -0.3(6) . . . . ?
C28 C29 C30 C25 0.1(6) . . . . ?
C26 C25 C30 C29 0.3(5) . . . . ?
P2 C25 C30 C29 -177.0(3) . . . . ?
C37 P2 C31 C36 87.7(3) . . . . ?
C25 P2 C31 C36 -169.1(3) . . . . ?
Ru1 P2 C31 C36 -44.7(3) . . . . ?
C37 P2 C31 C32 -93.0(3) . . . . ?
C25 P2 C31 C32 10.3(3) . . . . ?
Ru1 P2 C31 C32 134.6(3) . . . . ?
C36 C31 C32 C33 -1.0(5) . . . . ?
P2 C31 C32 C33 179.7(3) . . . . ?
C31 C32 C33 C34 0.4(5) . . . . ?
C32 C33 C34 C35 1.1(5) . . . . ?
C33 C34 C35 C36 -2.0(5) . . . . ?
C34 C35 C36 C31 1.4(5) . . . . ?
C32 C31 C36 C35 0.1(5) . . . . ?
P2 C31 C36 C35 179.4(3) . . . . ?
C25 P2 C37 C38 -148.6(3) . . . . ?
C31 P2 C37 C38 -42.8(3) . . . . ?
Ru1 P2 C37 C38 84.0(3) . . . . ?
C25 P2 C37 C42 39.4(3) . . . . ?
C31 P2 C37 C42 145.2(3) . . . . ?
Ru1 P2 C37 C42 -88.1(3) . . . . ?
C42 C37 C38 C39 1.0(5) . . . . ?
P2 C37 C38 C39 -171.1(3) . . . . ?
C37 C38 C39 C40 -1.6(5) . . . . ?
C38 C39 C40 C41 0.8(5) . . . . ?
C39 C40 C41 C42 0.5(5) . . . . ?
C40 C41 C42 C37 -1.1(5) . . . . ?
C38 C37 C42 C41 0.3(5) . . . . ?
P2 C37 C42 C41 172.6(3) . . . . ?
